data_7015230
loop_
_publ_author_name
'Li, Jian-Rong'
'Huang, Xiao-Ying'

_publ_section_title
;
 [(Me)2NH2](0.75)[Ag(1.25)SnSe3]: a three-dimensionally microporous
 chalcogenide exhibiting framework flexibility upon ion-exchange.
;
_journal_issue 17
_journal_name_full 'Dalton transactions (Cambridge, England : 2003)'
_journal_page_first 4387
_journal_page_last 4390
_journal_paper_doi 10.1039/c0dt01381a
_journal_volume 40
_journal_year 2011
_chemical_formula_moiety 'C0.50 H2 N0.25, H2 N0.5, Ag1.25 Se3 Sn, H O0.5'
_chemical_formula_sum 'C0.5 H5 Ag1.25 N0.75 O0.5 Se3 Sn'
_chemical_formula_weight 519.96
_chemical_name_systematic
;
?
;
_space_group_IT_number 113
_symmetry_cell_setting tetragonal
_symmetry_space_group_name_Hall 'P -4 2ab'
_symmetry_space_group_name_H-M 'P -4 21 m'
_atom_sites_solution_primary direct
_atom_sites_solution_secondary difmap
_audit_creation_method SHELXL-97
_cell_angle_alpha 90.00
_cell_angle_beta 90.00
_cell_angle_gamma 90.00
_cell_formula_units_Z 8
_cell_length_a 13.9087(6)
_cell_length_b 13.9087(6)
_cell_length_c 8.8618(7)
_cell_measurement_reflns_used 3815
_cell_measurement_temperature 293(2)
_cell_measurement_theta_max 27.4565
_cell_measurement_theta_min 3.275
_cell_volume 1714.33(17)
_computing_cell_refinement 'CrystalClear (Rigaku Inc., 2005)'
_computing_data_collection 'CrystalClear (Rigaku Inc., 2005)'
_computing_data_reduction 'CrystalClear (Rigaku Inc., 2005)'
_computing_structure_refinement 'SHELXL-97 (Sheldrick, 1997)'
_computing_structure_solution 'SHELXS-97 (Sheldrick, 1990)'
_diffrn_ambient_temperature 293(2)
_diffrn_measured_fraction_theta_full 0.991
_diffrn_measured_fraction_theta_max 0.991
_diffrn_measurement_device_type 'Rigaku Mercury'
_diffrn_measurement_method CCD_Profile_fitting
_diffrn_radiation_monochromator graphite
_diffrn_radiation_source 'Rotating Anode'
_diffrn_radiation_type MoK\a
_diffrn_radiation_wavelength 0.71073
_diffrn_reflns_av_R_equivalents 0.0648
_diffrn_reflns_av_sigmaI/netI 0.0426
_diffrn_reflns_limit_h_max 17
_diffrn_reflns_limit_h_min -17
_diffrn_reflns_limit_k_max 12
_diffrn_reflns_limit_k_min -18
_diffrn_reflns_limit_l_max 11
_diffrn_reflns_limit_l_min -11
_diffrn_reflns_number 13455
_diffrn_reflns_theta_full 27.46
_diffrn_reflns_theta_max 27.46
_diffrn_reflns_theta_min 2.73
_exptl_absorpt_coefficient_mu 18.400
_exptl_absorpt_correction_T_max 1.0000
_exptl_absorpt_correction_T_min 0.7039
_exptl_absorpt_correction_type multi-scan
_exptl_absorpt_process_details 'CrystalClear (Rigaku Inc., 2005)'
_exptl_crystal_colour red
_exptl_crystal_density_diffrn 4.029
_exptl_crystal_density_method 'not measured'
_exptl_crystal_description lathe
_exptl_crystal_F_000 1824
_exptl_crystal_size_max 0.07
_exptl_crystal_size_mid 0.06
_exptl_crystal_size_min 0.05
_refine_diff_density_max 0.961
_refine_diff_density_min -1.018
_refine_diff_density_rms 0.200
_refine_ls_abs_structure_details 'Flack H D (1983), Acta Cryst. A39, 876-881'
_refine_ls_abs_structure_Flack 0.19(2)
_refine_ls_extinction_method none
_refine_ls_goodness_of_fit_ref 1.152
_refine_ls_hydrogen_treatment none
_refine_ls_matrix_type full
_refine_ls_number_parameters 84
_refine_ls_number_reflns 2056
_refine_ls_number_restraints 51
_refine_ls_restrained_S_all 1.138
_refine_ls_R_factor_all 0.0494
_refine_ls_R_factor_gt 0.0465
_refine_ls_shift/su_max 0.000
_refine_ls_shift/su_mean 0.000
_refine_ls_structure_factor_coef Fsqd
_refine_ls_weighting_details 'calc w=1/[\s^2^(Fo^2^)+(0.0300P)^2^+10.9989P] where P=(Fo^2^+2Fc^2^)/3'
_refine_ls_weighting_scheme calc
_refine_ls_wR_factor_gt 0.0910
_refine_ls_wR_factor_ref 0.0927
_reflns_number_gt 1973
_reflns_number_total 2056
_reflns_threshold_expression >2sigma(I)
_cod_data_source_file c0dt01381a.txt
_cod_data_source_block Compound-1NH4
_cod_depositor_comments
;
The following automatic conversions were performed:
'_exptl_absorpt_correction_type' value 'Multi-scan' changed to
'multi-scan' according to
'/home/saulius/struct/CIF-dictionaries/cif_core.dic' dictionary named
'cif_core.dic' version 2.4.1 from 2010-06-29.

Automatic conversion script
Id: cif_fix_enum 1555 2011-01-17 13:19:09Z saulius 
;
_cod_original_formula_sum 'C0.50 H5 Ag1.25 N0.75 O0.50 Se3 Sn'
_cod_database_code 7015230

loop_
_symmetry_equiv_pos_as_xyz
'x, y, z'
'-x, -y, z'
'y, -x, -z'
'-y, x, -z'
'-x+1/2, y+1/2, -z'
'x+1/2, -y+1/2, -z'
'-y+1/2, -x+1/2, z'
'y+1/2, x+1/2, z'

loop_
_atom_site_label
_atom_site_type_symbol
_atom_site_fract_x
_atom_site_fract_y
_atom_site_fract_z
_atom_site_U_iso_or_equiv
_atom_site_adp_type
_atom_site_occupancy
_atom_site_symmetry_multiplicity
_atom_site_calc_flag
_atom_site_refinement_flags
_atom_site_disorder_assembly
_atom_site_disorder_group
Sn1 Sn 0.14986(5) 0.17462(5) 0.75682(9) 0.03326(18) Uani 1 1 d . . .
Ag1 Ag 0.10327(7) -0.05294(7) 0.62720(14) 0.0554(3) Uani 1 1 d . . .
Ag2 Ag 0.0000 0.0000 1.0000 0.0641(6) Uani 1 4 d S . .
Se1 Se 0.17602(8) 0.01578(8) 0.87702(15) 0.0422(3) Uani 1 1 d . . .
Se2 Se -0.00086(8) 0.20747(8) 0.61115(14) 0.0401(3) Uani 1 1 d . . .
Se3 Se 0.18329(10) 0.31671(10) 0.9357(2) 0.0490(5) Uani 1 2 d S . .
Se4 Se 0.29086(10) 0.20914(10) 0.5774(2) 0.0467(5) Uani 1 2 d S . .
N1 N -0.331(2) 0.831(2) 0.162(3) 0.174(16) Uani 1 2 d S . .
O1 O 0.120(4) 0.380(4) 0.360(9) 0.205(14) Uani 0.50 2 d SPU . .
O2 O 0.078(3) 0.578(3) 0.066(8) 0.206(14) Uani 0.50 2 d SPU . .
N2 N 0.0460(7) 0.5460(7) 0.441(6) 0.208(14) Uani 0.50 2 d SPDU . .
C1 C 0.0000 0.5000 0.306(6) 0.209(14) Uani 1 4 d SDU . .
C2 C 0.0000 0.5000 0.577(6) 0.209(14) Uani 1 4 d SDU . .

loop_
_atom_site_aniso_label
_atom_site_aniso_U_11
_atom_site_aniso_U_22
_atom_site_aniso_U_33
_atom_site_aniso_U_23
_atom_site_aniso_U_13
_atom_site_aniso_U_12
Sn1 0.0292(4) 0.0309(4) 0.0397(4) 0.0011(3) -0.0003(3) -0.0070(3)
Ag1 0.0482(6) 0.0468(6) 0.0711(7) -0.0075(5) -0.0003(5) -0.0064(4)
Ag2 0.0534(8) 0.0534(8) 0.0854(17) 0.000 0.000 0.000
Se1 0.0429(6) 0.0405(6) 0.0433(6) 0.0091(5) -0.0006(6) 0.0041(5)
Se2 0.0347(6) 0.0361(6) 0.0495(7) 0.0023(5) -0.0060(6) 0.0007(5)
Se3 0.0486(6) 0.0486(6) 0.0499(10) -0.0164(6) 0.0164(6) -0.0167(8)
Se4 0.0465(6) 0.0465(6) 0.0470(10) -0.0161(6) 0.0161(6) -0.0201(8)
N1 0.20(2) 0.20(2) 0.11(2) -0.09(2) 0.09(2) -0.11(3)
O1 0.199(18) 0.199(18) 0.22(3) 0.000(4) 0.000(4) -0.07(2)
O2 0.198(18) 0.198(18) 0.22(3) -0.001(5) -0.001(5) -0.07(2)
N2 0.201(18) 0.201(18) 0.22(3) -0.001(4) -0.001(4) -0.07(2)
C1 0.202(18) 0.202(18) 0.22(3) 0.000 0.000 -0.07(2)
C2 0.202(18) 0.202(18) 0.22(3) 0.000 0.000 -0.07(2)

loop_
_atom_type_symbol
_atom_type_description
_atom_type_scat_dispersion_real
_atom_type_scat_dispersion_imag
_atom_type_scat_source
C C 0.0033 0.0016 'International Tables Vol C Tables 4.2.6.8 and 6.1.1.4'
H H 0.0000 0.0000 'International Tables Vol C Tables 4.2.6.8 and 6.1.1.4'
N N 0.0061 0.0033 'International Tables Vol C Tables 4.2.6.8 and 6.1.1.4'
O O 0.0106 0.0060 'International Tables Vol C Tables 4.2.6.8 and 6.1.1.4'
Se Se -0.0929 2.2259 'International Tables Vol C Tables 4.2.6.8 and 6.1.1.4'
Ag Ag -0.8971 1.1015 'International Tables Vol C Tables 4.2.6.8 and 6.1.1.4'
Sn Sn -0.6537 1.4246 'International Tables Vol C Tables 4.2.6.8 and 6.1.1.4'

loop_
_geom_angle_atom_site_label_1
_geom_angle_atom_site_label_2
_geom_angle_atom_site_label_3
_geom_angle
_geom_angle_site_symmetry_1
_geom_angle_site_symmetry_3
_geom_angle_publ_flag
Se1 Sn1 Se2 120.46(5) . . ?
Se1 Sn1 Se4 108.68(6) . . ?
Se2 Sn1 Se4 106.61(6) . . ?
Se1 Sn1 Se3 113.13(6) . . ?
Se2 Sn1 Se3 109.17(6) . . ?
Se4 Sn1 Se3 95.72(4) . . ?
Se2 Ag1 Se1 124.35(6) 2 . ?
Se2 Ag1 Se2 119.30(5) 2 3_556 ?
Se1 Ag1 Se2 110.94(5) . 3_556 ?
Se2 Ag1 Ag1 53.57(4) 2 3_556 ?
Se1 Ag1 Ag1 159.50(6) . 3_556 ?
Se2 Ag1 Ag1 82.69(6) 3_556 3_556 ?
Se2 Ag1 Ag1 113.87(5) 2 4_556 ?
Se1 Ag1 Ag1 115.58(5) . 4_556 ?
Se2 Ag1 Ag1 51.13(5) 3_556 4_556 ?
Ag1 Ag1 Ag1 60.41(4) 3_556 4_556 ?
Se2 Ag1 Ag1 83.62(5) 2 2 ?
Se1 Ag1 Ag1 100.23(4) . 2 ?
Se2 Ag1 Ag1 110.81(4) 3_556 2 ?
Ag1 Ag1 Ag1 59.80(2) 3_556 2 ?
Ag1 Ag1 Ag1 59.80(2) 4_556 2 ?
Se1 Ag2 Se1 99.45(2) 2 4_557 ?
Se1 Ag2 Se1 132.18(6) 2 . ?
Se1 Ag2 Se1 99.45(2) 4_557 . ?
Se1 Ag2 Se1 99.45(2) 2 3_557 ?
Se1 Ag2 Se1 132.18(6) 4_557 3_557 ?
Se1 Ag2 Se1 99.45(2) . 3_557 ?
Sn1 Se1 Ag1 84.56(5) . . ?
Sn1 Se1 Ag2 96.50(4) . . ?
Ag1 Se1 Ag2 87.76(4) . . ?
Sn1 Se2 Ag1 106.35(5) . 2 ?
Sn1 Se2 Ag1 94.25(5) . 4_556 ?
Ag1 Se2 Ag1 75.30(6) 2 4_556 ?
Sn1 Se3 Sn1 84.16(6) 7 . ?
Sn1 Se4 Sn1 84.39(6) 7 . ?
C1 N2 C2 106.0(9) . . ?

loop_
_geom_bond_atom_site_label_1
_geom_bond_atom_site_label_2
_geom_bond_distance
_geom_bond_site_symmetry_2
_geom_bond_publ_flag
Sn1 Se1 2.4795(13) . ?
Sn1 Se2 2.5040(14) . ?
Sn1 Se4 2.5701(14) . ?
Sn1 Se3 2.5756(15) . ?
Ag1 Se2 2.5823(15) 2 ?
Ag1 Se1 2.6151(17) . ?
Ag1 Se2 2.6687(17) 3_556 ?
Ag1 Ag1 3.208(2) 3_556 ?
Ag1 Ag1 3.208(2) 4_556 ?
Ag1 Ag1 3.228(2) 2 ?
Ag2 Se1 2.6888(12) 2 ?
Ag2 Se1 2.6888(12) 4_557 ?
Ag2 Se1 2.6888(12) . ?
Ag2 Se1 2.6888(12) 3_557 ?
Se2 Ag1 2.5823(15) 2 ?
Se2 Ag1 2.6687(17) 4_556 ?
Se3 Sn1 2.5756(15) 7 ?
Se4 Sn1 2.5701(14) 7 ?
N2 C1 1.501(10) . ?
N2 C2 1.504(10) . ?
C1 N2 1.501(10) 2_565 ?
C2 N2 1.504(10) 2_565 ?
